data_1512144
loop_
_publ_author_name
'Shu, Penghua'
'Wei, Xialan'
'Xue, Yongbo'
'Li, Weijie'
'Zhang, Jinwen'
'Xiang, Ming'
'Zhang, Mengke'
'Luo, Zengwei'
'Li, Yan'
'Yao, Guangmin'
'Zhang, Yonghui'

_publ_section_title
;
 Wilsonols A-L, Megastigmane Sesquiterpenoids from the Leaves of
 Cinnamomum wilsonii.
;
_journal_issue 7
_journal_name_full 'Journal of natural products'
_journal_page_first 1303
_journal_page_last 1312
_journal_paper_doi 10.1021/np4002493
_journal_volume 76
_journal_year 2013
_chemical_absolute_configuration ad
_chemical_formula_sum 'C13 H26 O5'
_chemical_formula_weight 262.34
_chemical_name_systematic
; 
 ? 
;
_space_group_IT_number 4
_symmetry_cell_setting monoclinic
_symmetry_space_group_name_Hall 'P 2yb'
_symmetry_space_group_name_H-M 'P 1 21 1'
_atom_sites_solution_hydrogens geom
_atom_sites_solution_primary direct
_atom_sites_solution_secondary difmap
_audit_creation_method SHELXL-97
_cell_angle_alpha 90.00
_cell_angle_beta 90.883(2)
_cell_angle_gamma 90.00
_cell_formula_units_Z 4
_cell_length_a 6.0818(2)
_cell_length_b 19.4319(7)
_cell_length_c 12.9792(4)
_cell_measurement_reflns_used 9849
_cell_measurement_temperature 296(2)
_cell_measurement_theta_max 70.06
_cell_measurement_theta_min 3.41
_cell_volume 1533.71(9)
_computing_cell_refinement 'Bruker SAINT'
_computing_data_collection 'Bruker APEX2'
_computing_data_reduction 'Bruker SAINT'
_computing_molecular_graphics 'Bruker SHELXTL'
_computing_publication_material 'Bruker SHELXTL'
_computing_structure_refinement 'SHELXL-97 (Sheldrick, 1997)'
_computing_structure_solution 'SHELXS-97 (Sheldrick, 1990)'
_diffrn_ambient_temperature 296(2)
_diffrn_measured_fraction_theta_full 0.989
_diffrn_measured_fraction_theta_max 0.989
_diffrn_measurement_device_type 'Bruker APEX-II CCD'
_diffrn_measurement_method '\f and \w scans'
_diffrn_radiation_monochromator graphite
_diffrn_radiation_source 'fine-focus sealed tube'
_diffrn_radiation_type CuK\a
_diffrn_radiation_wavelength 1.54178
_diffrn_reflns_av_R_equivalents 0.0275
_diffrn_reflns_av_sigmaI/netI 0.0247
_diffrn_reflns_limit_h_max 7
_diffrn_reflns_limit_h_min -7
_diffrn_reflns_limit_k_max 23
_diffrn_reflns_limit_k_min -23
_diffrn_reflns_limit_l_max 15
_diffrn_reflns_limit_l_min -15
_diffrn_reflns_number 36185
_diffrn_reflns_theta_full 70.74
_diffrn_reflns_theta_max 70.74
_diffrn_reflns_theta_min 3.41
_diffrn_standards_number 0
_exptl_absorpt_coefficient_mu 0.706
_exptl_absorpt_correction_T_max 0.9328
_exptl_absorpt_correction_T_min 0.9201
_exptl_absorpt_correction_type none
_exptl_crystal_density_diffrn 1.136
_exptl_crystal_density_method 'not measured'
_exptl_crystal_F_000 576
_exptl_crystal_size_max 0.12
_exptl_crystal_size_mid 0.10
_exptl_crystal_size_min 0.10
_refine_diff_density_max 0.150
_refine_diff_density_min -0.152
_refine_diff_density_rms 0.028
_refine_ls_abs_structure_details 'Flack H D (1983), Acta Cryst. A39, 876-881'
_refine_ls_abs_structure_Flack -0.04(11)
_refine_ls_extinction_coef 0.0001(3)
_refine_ls_extinction_expression Fc^*^=kFc[1+0.001xFc^2^\l^3^/sin(2\q)]^-1/4^
_refine_ls_extinction_method SHELXL
_refine_ls_goodness_of_fit_ref 1.033
_refine_ls_hydrogen_treatment mixed
_refine_ls_matrix_type full
_refine_ls_number_parameters 354
_refine_ls_number_reflns 5759
_refine_ls_number_restraints 7
_refine_ls_restrained_S_all 1.033
_refine_ls_R_factor_all 0.0328
_refine_ls_R_factor_gt 0.0324
_refine_ls_shift/su_max 0.001
_refine_ls_shift/su_mean 0.000
_refine_ls_structure_factor_coef Fsqd
_refine_ls_weighting_details 'calc w=1/[\s^2^(Fo^2^)+(0.0584P)^2^+0.1246P] where P=(Fo^2^+2Fc^2^)/3'
_refine_ls_weighting_scheme calc
_refine_ls_wR_factor_gt 0.0907
_refine_ls_wR_factor_ref 0.0914
_reflns_number_gt 5672
_reflns_number_total 5759
_reflns_threshold_expression >2sigma(I)
_cod_data_source_file np4002493_si_002.cif
_cod_data_source_block e:\120620d\work\cu_120620d_0m
_cod_depositor_comments
;
The following automatic conversions were performed:

'_symmetry_cell_setting' value 'Monoclinic' changed to 'monoclinic'
according to /home/saulius/struct/CIF-dictionaries/cif_core.dic
dictionary named 'cif_core.dic' version 2.4.2 from 2011-04-26.

Automatic conversion script
Id: cif_fix_values 1891 2012-01-12 08:04:46Z andrius 
;
_cod_original_sg_symbol_H-M P2(1)
_cod_database_code 1512144

loop_
_symmetry_equiv_pos_as_xyz
'x, y, z'
'-x, y+1/2, -z'

loop_
_atom_site_label
_atom_site_type_symbol
_atom_site_fract_x
_atom_site_fract_y
_atom_site_fract_z
_atom_site_U_iso_or_equiv
_atom_site_adp_type
_atom_site_occupancy
_atom_site_symmetry_multiplicity
_atom_site_calc_flag
_atom_site_refinement_flags
C1 C 0.3175(2) 0.98344(7) 0.75874(10) 0.0434(3) Uani 1 1 d .
C2 C 0.4677(2) 1.04249(8) 0.79572(11) 0.0480(3) Uani 1 1 d .
H2A H 0.5263 1.0306 0.8633 0.058 Uiso 1 1 calc R
H2B H 0.5909 1.0455 0.7494 0.058 Uiso 1 1 calc R
C3 C 0.3624(2) 1.11345(8) 0.80263(10) 0.0475(3) Uani 1 1 d .
H3 H 0.4783 1.1477 0.8148 0.057 Uiso 1 1 calc R
C4 C 0.2383(2) 1.13191(7) 0.70324(10) 0.0448(3) Uani 1 1 d .
H4 H 0.1519 1.1737 0.7149 0.054 Uiso 1 1 calc R
C5 C 0.0841(2) 1.07477(7) 0.66652(10) 0.0413(3) Uani 1 1 d .
H5 H -0.0241 1.0679 0.7207 0.050 Uiso 1 1 calc R
C6 C 0.2072(2) 1.00551(7) 0.65362(10) 0.0402(3) Uani 1 1 d .
C7 C 0.0485(2) 0.95147(8) 0.61558(11) 0.0486(3) Uani 1 1 d .
H7 H -0.0832 0.9483 0.6508 0.058 Uiso 1 1 calc R
C8 C 0.0727(2) 0.90826(7) 0.53895(11) 0.0484(3) Uani 1 1 d .
H8 H 0.2017 0.9107 0.5016 0.058 Uiso 1 1 calc R
C9 C -0.0943(3) 0.85535(8) 0.50792(12) 0.0540(3) Uani 1 1 d .
H9 H -0.2231 0.8598 0.5519 0.065 Uiso 1 1 calc R
C10 C -0.0061(4) 0.78259(10) 0.51583(19) 0.0796(6) Uani 1 1 d .
H10A H -0.1162 0.7508 0.4916 0.119 Uiso 1 1 calc R
H10B H 0.0311 0.7725 0.5864 0.119 Uiso 1 1 calc R
H10C H 0.1228 0.7784 0.4745 0.119 Uiso 1 1 calc R
C11 C 0.1448(3) 0.96532(9) 0.84022(12) 0.0553(4) Uani 1 1 d .
H11A H 0.0637 0.9254 0.8183 0.083 Uiso 1 1 calc R
H11B H 0.0459 1.0034 0.8482 0.083 Uiso 1 1 calc R
H11C H 0.2176 0.9559 0.9049 0.083 Uiso 1 1 calc R
C12 C 0.4601(3) 0.91914(9) 0.74360(15) 0.0632(4) Uani 1 1 d .
H12A H 0.5642 0.9276 0.6902 0.095 Uiso 1 1 calc R
H12B H 0.3681 0.8810 0.7244 0.095 Uiso 1 1 calc R
H12C H 0.5374 0.9087 0.8067 0.095 Uiso 1 1 calc R
C13 C -0.0434(3) 1.09666(9) 0.56945(12) 0.0571(4) Uani 1 1 d .
H13A H -0.1216 1.1386 0.5828 0.086 Uiso 1 1 calc R
H13B H -0.1461 1.0612 0.5503 0.086 Uiso 1 1 calc R
H13C H 0.0574 1.1040 0.5143 0.086 Uiso 1 1 calc R
C1A C 0.5331(2) 0.61139(7) 0.74350(10) 0.0450(3) Uani 1 1 d .
C2A C 0.6896(2) 0.55814(8) 0.69682(11) 0.0510(3) Uani 1 1 d .
H2A1 H 0.7307 0.5742 0.6290 0.061 Uiso 1 1 calc R
H2A2 H 0.8225 0.5568 0.7391 0.061 Uiso 1 1 calc R
C3A C 0.6035(2) 0.48532(8) 0.68616(11) 0.0488(3) Uani 1 1 d .
H3A H 0.7269 0.4554 0.6684 0.059 Uiso 1 1 calc R
C4A C 0.5074(3) 0.45939(7) 0.78650(10) 0.0486(3) Uani 1 1 d .
H4A H 0.4319 0.4156 0.7734 0.058 Uiso 1 1 calc R
C5A C 0.3450(2) 0.51004(7) 0.83341(10) 0.0430(3) Uani 1 1 d .
H5A H 0.2231 0.5152 0.7838 0.052 Uiso 1 1 calc R
C6A C 0.4477(2) 0.58245(7) 0.84896(9) 0.0409(3) Uani 1 1 d .
C7A C 0.2787(2) 0.63071(8) 0.89271(11) 0.0495(3) Uani 1 1 d .
H7A H 0.1379 0.6280 0.8641 0.059 Uiso 1 1 calc R
C8A C 0.3075(3) 0.67606(8) 0.96641(11) 0.0517(3) Uani 1 1 d .
H8A H 0.4423 0.6764 1.0012 0.062 Uiso 1 1 calc R
C9A C 0.1379(4) 0.72741(10) 0.99842(13) 0.0678(5) Uani 1 1 d .
H9A H 0.0012 0.7189 0.9596 0.081 Uiso 1 1 calc R
C10A C 0.2138(9) 0.79941(12) 0.9777(3) 0.1448(18) Uani 1 1 d .
H10D H 0.0997 0.8312 0.9954 0.217 Uiso 1 1 calc R
H10E H 0.2469 0.8042 0.9060 0.217 Uiso 1 1 calc R
H10F H 0.3432 0.8089 1.0185 0.217 Uiso 1 1 calc R
C11A C 0.3428(3) 0.62826(9) 0.66826(12) 0.0588(4) Uani 1 1 d .
H11D H 0.4012 0.6413 0.6028 0.088 Uiso 1 1 calc R
H11E H 0.2577 0.6655 0.6953 0.088 Uiso 1 1 calc R
H11F H 0.2509 0.5885 0.6597 0.088 Uiso 1 1 calc R
C12A C 0.6622(4) 0.67829(10) 0.76185(15) 0.0683(4) Uani 1 1 d .
H12D H 0.7263 0.6931 0.6984 0.102 Uiso 1 1 calc R
H12E H 0.7765 0.6704 0.8123 0.102 Uiso 1 1 calc R
H12F H 0.5645 0.7133 0.7863 0.102 Uiso 1 1 calc R
C13A C 0.2481(3) 0.47988(10) 0.93210(12) 0.0637(4) Uani 1 1 d .
H13D H 0.1777 0.4368 0.9166 0.096 Uiso 1 1 calc R
H13E H 0.1423 0.5114 0.9594 0.096 Uiso 1 1 calc R
H13F H 0.3639 0.4726 0.9821 0.096 Uiso 1 1 calc R
O1 O 0.20586(19) 1.11820(6) 0.88395(7) 0.0563(3) Uani 1 1 d .
H1 H 0.2634 1.1054 0.9382 0.084 Uiso 1 1 calc R
O2 O 0.3934(2) 1.14517(6) 0.62386(8) 0.0563(3) Uani 1 1 d .
H2 H 0.4469 1.1835 0.6322 0.084 Uiso 1 1 calc R
O3 O 0.37635(16) 1.01316(5) 0.57746(7) 0.0471(2) Uani 1 1 d .
H3B H 0.4207 1.0530 0.5776 0.071 Uiso 1 1 calc R
O4 O -0.1613(2) 0.86542(6) 0.40182(8) 0.0570(3) Uani 1 1 d .
H4B H -0.2382 0.9000 0.3972 0.086 Uiso 1 1 calc R
O1A O 0.43646(18) 0.47792(6) 0.60798(7) 0.0520(2) Uani 1 1 d .
H1A H 0.4885 0.4865 0.5515 0.078 Uiso 1 1 calc R
O2A O 0.6818(2) 0.44818(7) 0.85957(9) 0.0671(3) Uani 1 1 d .
H2A3 H 0.7610 0.4170 0.8393 0.101 Uiso 1 1 calc R
O3A O 0.62891(16) 0.57830(6) 0.92160(7) 0.0497(2) Uani 1 1 d .
H3A1 H 0.6912 0.5411 0.9153 0.075 Uiso 1 1 calc R
O4A O 0.0953(2) 0.72289(6) 1.10576(9) 0.0658(3) Uani 1 1 d .
H4A1 H 0.0140 0.6901 1.1165 0.099 Uiso 1 1 calc R
O1W O 0.8769(2) 0.33453(7) 0.76612(10) 0.0659(3) Uani 1 1 d D
H1W1 H 0.910(4) 0.3001(10) 0.8011(18) 0.099 Uiso 1 1 d D
H1W2 H 0.978(3) 0.3393(14) 0.7246(17) 0.099 Uiso 1 1 d D
O2W O 0.5106(3) 0.27539(8) 0.6581(2) 0.1133(7) Uani 1 1 d D
H2W1 H 0.433(6) 0.3054(17) 0.632(3) 0.170 Uiso 1 1 d D
H2W2 H 0.617(5) 0.291(2) 0.689(3) 0.170 Uiso 1 1 d D

loop_
_atom_site_aniso_label
_atom_site_aniso_U_11
_atom_site_aniso_U_22
_atom_site_aniso_U_33
_atom_site_aniso_U_23
_atom_site_aniso_U_13
_atom_site_aniso_U_12
C1 0.0449(6) 0.0492(7) 0.0362(7) 0.0021(5) 0.0049(5) 0.0048(5)
C2 0.0435(6) 0.0631(8) 0.0372(7) -0.0027(6) -0.0054(5) 0.0050(6)
C3 0.0522(7) 0.0562(8) 0.0342(6) -0.0073(5) -0.0026(5) -0.0026(6)
C4 0.0559(7) 0.0461(7) 0.0325(6) -0.0017(5) 0.0026(5) 0.0012(6)
C5 0.0429(6) 0.0511(7) 0.0300(6) 0.0009(5) 0.0012(5) 0.0013(5)
C6 0.0404(6) 0.0496(7) 0.0308(6) -0.0041(5) 0.0069(5) -0.0031(5)
C7 0.0468(7) 0.0566(8) 0.0425(7) -0.0055(6) 0.0079(5) -0.0085(6)
C8 0.0541(7) 0.0489(7) 0.0423(7) -0.0014(5) 0.0061(6) -0.0078(6)
C9 0.0637(8) 0.0501(8) 0.0484(8) -0.0053(6) 0.0041(6) -0.0110(7)
C10 0.1022(15) 0.0530(9) 0.0831(13) 0.0033(9) -0.0119(11) -0.0080(9)
C11 0.0639(8) 0.0600(9) 0.0423(7) 0.0105(6) 0.0117(6) 0.0032(7)
C12 0.0608(9) 0.0618(10) 0.0672(10) -0.0003(7) 0.0054(8) 0.0153(7)
C13 0.0584(8) 0.0704(10) 0.0421(7) 0.0015(6) -0.0102(6) 0.0056(7)
C1A 0.0496(7) 0.0512(7) 0.0341(6) 0.0007(5) -0.0006(5) -0.0044(6)
C2A 0.0452(7) 0.0705(9) 0.0375(7) -0.0047(6) 0.0078(5) -0.0056(6)
C3A 0.0524(7) 0.0596(8) 0.0346(7) -0.0072(6) 0.0052(5) 0.0082(6)
C4A 0.0650(8) 0.0476(7) 0.0330(6) -0.0005(5) -0.0027(6) 0.0042(6)
C5A 0.0467(6) 0.0546(7) 0.0276(6) 0.0003(5) 0.0013(5) -0.0018(6)
C6A 0.0419(6) 0.0524(7) 0.0281(6) -0.0038(5) -0.0032(5) 0.0016(5)
C7A 0.0501(7) 0.0610(8) 0.0375(7) -0.0039(6) -0.0019(5) 0.0090(6)
C8A 0.0659(9) 0.0515(7) 0.0377(7) 0.0000(5) 0.0028(6) 0.0042(7)
C9A 0.1016(13) 0.0583(9) 0.0440(8) -0.0024(7) 0.0132(8) 0.0219(9)
C10A 0.275(5) 0.0573(13) 0.105(2) 0.0165(12) 0.101(3) 0.032(2)
C11A 0.0740(10) 0.0644(9) 0.0376(7) 0.0068(6) -0.0085(7) 0.0056(8)
C12A 0.0836(11) 0.0636(10) 0.0578(9) -0.0021(7) 0.0050(8) -0.0229(9)
C13A 0.0797(11) 0.0740(10) 0.0377(7) 0.0009(7) 0.0137(7) -0.0183(9)
O1 0.0702(6) 0.0688(7) 0.0299(5) -0.0046(4) -0.0005(4) 0.0147(5)
O2 0.0716(7) 0.0534(6) 0.0443(5) -0.0008(4) 0.0128(5) -0.0126(5)
O3 0.0496(5) 0.0546(5) 0.0377(5) -0.0086(4) 0.0148(4) -0.0095(4)
O4 0.0684(7) 0.0509(6) 0.0516(6) -0.0121(4) -0.0048(5) 0.0034(5)
O1A 0.0654(6) 0.0614(6) 0.0292(5) -0.0032(4) 0.0020(4) -0.0083(5)
O2A 0.0860(8) 0.0697(7) 0.0452(6) -0.0053(5) -0.0137(5) 0.0306(6)
O3A 0.0519(5) 0.0610(6) 0.0359(5) -0.0071(4) -0.0107(4) 0.0067(4)
O4A 0.0946(9) 0.0548(6) 0.0487(6) -0.0153(5) 0.0229(6) -0.0138(6)
O1W 0.0754(7) 0.0609(7) 0.0619(7) 0.0163(5) 0.0122(6) 0.0172(6)
O2W 0.0911(11) 0.0512(7) 0.196(2) -0.0037(10) -0.0511(13) 0.0004(7)

loop_
_atom_type_symbol
_atom_type_description
_atom_type_scat_dispersion_real
_atom_type_scat_dispersion_imag
_atom_type_scat_source
C C 0.0181 0.0091 'International Tables Vol C Tables 4.2.6.8 and 6.1.1.4'
H H 0.0000 0.0000 'International Tables Vol C Tables 4.2.6.8 and 6.1.1.4'
O O 0.0492 0.0322 'International Tables Vol C Tables 4.2.6.8 and 6.1.1.4'

loop_
_geom_angle_atom_site_label_1
_geom_angle_atom_site_label_2
_geom_angle_atom_site_label_3
_geom_angle
C12 C1 C2 108.23(12)
C12 C1 C11 107.10(13)
C2 C1 C11 111.31(12)
C12 C1 C6 110.22(12)
C2 C1 C6 108.10(11)
C11 C1 C6 111.83(11)
C3 C2 C1 116.45(11)
C3 C2 H2A 108.2
C1 C2 H2A 108.2
C3 C2 H2B 108.2
C1 C2 H2B 108.2
H2A C2 H2B 107.3
O1 C3 C2 112.68(12)
O1 C3 C4 106.33(11)
C2 C3 C4 111.44(11)
O1 C3 H3 108.8
C2 C3 H3 108.8
C4 C3 H3 108.8
O2 C4 C5 108.36(10)
O2 C4 C3 109.11(12)
C5 C4 C3 112.73(11)
O2 C4 H4 108.9
C5 C4 H4 108.9
C3 C4 H4 108.9
C4 C5 C13 110.88(12)
C4 C5 C6 111.75(10)
C13 C5 C6 113.08(11)
C4 C5 H5 106.9
C13 C5 H5 106.9
C6 C5 H5 106.9
O3 C6 C7 107.88(10)
O3 C6 C5 109.54(10)
C7 C6 C5 109.46(11)
O3 C6 C1 108.86(10)
C7 C6 C1 110.96(11)
C5 C6 C1 110.10(10)
C8 C7 C6 128.08(13)
C8 C7 H7 116.0
C6 C7 H7 116.0
C7 C8 C9 124.08(14)
C7 C8 H8 118.0
C9 C8 H8 118.0
O4 C9 C8 110.13(13)
O4 C9 C10 106.59(14)
C8 C9 C10 112.63(15)
O4 C9 H9 109.1
C8 C9 H9 109.1
C10 C9 H9 109.1
C9 C10 H10A 109.5
C9 C10 H10B 109.5
H10A C10 H10B 109.5
C9 C10 H10C 109.5
H10A C10 H10C 109.5
H10B C10 H10C 109.5
C1 C11 H11A 109.5
C1 C11 H11B 109.5
H11A C11 H11B 109.5
C1 C11 H11C 109.5
H11A C11 H11C 109.5
H11B C11 H11C 109.5
C1 C12 H12A 109.5
C1 C12 H12B 109.5
H12A C12 H12B 109.5
C1 C12 H12C 109.5
H12A C12 H12C 109.5
H12B C12 H12C 109.5
C5 C13 H13A 109.5
C5 C13 H13B 109.5
H13A C13 H13B 109.5
C5 C13 H13C 109.5
H13A C13 H13C 109.5
H13B C13 H13C 109.5
C12A C1A C2A 108.24(13)
C12A C1A C11A 107.22(14)
C2A C1A C11A 110.96(12)
C12A C1A C6A 110.01(12)
C2A C1A C6A 108.46(12)
C11A C1A C6A 111.89(12)
C3A C2A C1A 116.73(11)
C3A C2A H2A1 108.1
C1A C2A H2A1 108.1
C3A C2A H2A2 108.1
C1A C2A H2A2 108.1
H2A1 C2A H2A2 107.3
O1A C3A C2A 113.52(13)
O1A C3A C4A 107.20(12)
C2A C3A C4A 111.60(12)
O1A C3A H3A 108.1
C2A C3A H3A 108.1
C4A C3A H3A 108.1
O2A C4A C3A 109.13(13)
O2A C4A C5A 108.15(11)
C3A C4A C5A 112.77(12)
O2A C4A H4A 108.9
C3A C4A H4A 108.9
C5A C4A H4A 108.9
C4A C5A C13A 110.21(13)
C4A C5A C6A 112.01(11)
C13A C5A C6A 113.38(11)
C4A C5A H5A 106.9
C13A C5A H5A 106.9
C6A C5A H5A 106.9
O3A C6A C7A 107.87(10)
O3A C6A C5A 109.67(11)
C7A C6A C5A 109.73(11)
O3A C6A C1A 109.22(10)
C7A C6A C1A 109.92(11)
C5A C6A C1A 110.38(10)
C8A C7A C6A 127.51(14)
C8A C7A H7A 116.2
C6A C7A H7A 116.2
C7A C8A C9A 124.46(16)
C7A C8A H8A 117.8
C9A C8A H8A 117.8
O4A C9A C8A 111.52(15)
O4A C9A C10A 107.10(17)
C8A C9A C10A 110.9(2)
O4A C9A H9A 109.1
C8A C9A H9A 109.1
C10A C9A H9A 109.1
C9A C10A H10D 109.5
C9A C10A H10E 109.5
H10D C10A H10E 109.5
C9A C10A H10F 109.5
H10D C10A H10F 109.5
H10E C10A H10F 109.5
C1A C11A H11D 109.5
C1A C11A H11E 109.5
H11D C11A H11E 109.5
C1A C11A H11F 109.5
H11D C11A H11F 109.5
H11E C11A H11F 109.5
C1A C12A H12D 109.5
C1A C12A H12E 109.5
H12D C12A H12E 109.5
C1A C12A H12F 109.5
H12D C12A H12F 109.5
H12E C12A H12F 109.5
C5A C13A H13D 109.5
C5A C13A H13E 109.5
H13D C13A H13E 109.5
C5A C13A H13F 109.5
H13D C13A H13F 109.5
H13E C13A H13F 109.5
C3 O1 H1 109.5
C4 O2 H2 109.5
C6 O3 H3B 109.5
C9 O4 H4B 109.5
C3A O1A H1A 109.5
C4A O2A H2A3 109.5
C6A O3A H3A1 109.5
C9A O4A H4A1 109.5
H1W1 O1W H1W2 105.6(19)
H2W1 O2W H2W2 113(3)

loop_
_geom_bond_atom_site_label_1
_geom_bond_atom_site_label_2
_geom_bond_distance
C1 C12 1.535(2)
C1 C2 1.539(2)
C1 C11 1.5424(19)
C1 C6 1.5706(18)
C2 C3 1.523(2)
C2 H2A 0.9700
C2 H2B 0.9700
C3 O1 1.4352(18)
C3 C4 1.5272(18)
C3 H3 0.9800
C4 O2 1.4313(18)
C4 C5 1.5248(19)
C4 H4 0.9800
C5 C13 1.5298(19)
C5 C6 1.5503(18)
C5 H5 0.9800
C6 O3 1.4454(15)
C6 C7 1.5044(19)
C7 C8 1.312(2)
C7 H7 0.9300
C8 C9 1.496(2)
C8 H8 0.9300
C9 O4 1.4433(19)
C9 C10 1.515(3)
C9 H9 0.9800
C10 H10A 0.9600
C10 H10B 0.9600
C10 H10C 0.9600
C11 H11A 0.9600
C11 H11B 0.9600
C11 H11C 0.9600
C12 H12A 0.9600
C12 H12B 0.9600
C12 H12C 0.9600
C13 H13A 0.9600
C13 H13B 0.9600
C13 H13C 0.9600
C1A C12A 1.535(2)
C1A C2A 1.537(2)
C1A C11A 1.5379(19)
C1A C6A 1.5754(18)
C2A C3A 1.515(2)
C2A H2A1 0.9700
C2A H2A2 0.9700
C3A O1A 1.4319(17)
C3A C4A 1.522(2)
C3A H3A 0.9800
C4A O2A 1.4285(18)
C4A C5A 1.527(2)
C4A H4A 0.9800
C5A C13A 1.534(2)
C5A C6A 1.5514(19)
C5A H5A 0.9800
C6A O3A 1.4415(15)
C6A C7A 1.5087(19)
C7A C8A 1.310(2)
C7A H7A 0.9300
C8A C9A 1.498(2)
C8A H8A 0.9300
C9A O4A 1.424(2)
C9A C10A 1.499(4)
C9A H9A 0.9800
C10A H10D 0.9600
C10A H10E 0.9600
C10A H10F 0.9600
C11A H11D 0.9600
C11A H11E 0.9600
C11A H11F 0.9600
C12A H12D 0.9600
C12A H12E 0.9600
C12A H12F 0.9600
C13A H13D 0.9600
C13A H13E 0.9600
C13A H13F 0.9600
O1 H1 0.8200
O2 H2 0.8200
O3 H3B 0.8200
O4 H4B 0.8200
O1A H1A 0.8200
O2A H2A3 0.8200
O3A H3A1 0.8200
O4A H4A1 0.8200
O1W H1W1 0.832(10)
O1W H1W2 0.828(10)
O2W H2W1 0.819(10)
O2W H2W2 0.813(10)

loop_
_geom_hbond_atom_site_label_D
_geom_hbond_atom_site_label_H
_geom_hbond_atom_site_label_A
_geom_hbond_distance_DH
_geom_hbond_distance_HA
_geom_hbond_distance_DA
_geom_hbond_angle_DHA
_geom_hbond_site_symmetry_A
O2W H2W2 O1W 0.813(10) 2.043(11) 2.855(2) 177(4) .
O2W H2W1 O4 0.819(10) 2.066(18) 2.851(2) 160(5) 2_546
O1W H1W1 O4A 0.832(10) 1.928(11) 2.7370(16) 164(3) 2_647
O4A H4A1 O1 0.82 1.93 2.7421(16) 168.5 2_547
O4 H4B O1A 0.82 1.94 2.7550(15) 175.7 2_556
O3A H3A1 O2A 0.82 1.95 2.6745(16) 147.5 .
O3 H3B O2 0.82 1.90 2.6367(15) 149.5 .
O2A H2A3 O1W 0.82 2.00 2.7931(17) 163.5 .
O2 H2 O2W 0.82 1.86 2.6644(19) 168.4 1_565
O1A H1A O3 0.82 1.95 2.7644(13) 175.4 2_646
O1 H1 O3A 0.82 2.00 2.8111(13) 173.2 2_657

loop_
_geom_torsion_atom_site_label_1
_geom_torsion_atom_site_label_2
_geom_torsion_atom_site_label_3
_geom_torsion_atom_site_label_4
_geom_torsion
C12 C1 C2 C3 172.67(12)
C11 C1 C2 C3 -69.89(16)
C6 C1 C2 C3 53.30(15)
C1 C2 C3 O1 69.32(15)
C1 C2 C3 C4 -50.12(16)
O1 C3 C4 O2 165.53(11)
C2 C3 C4 O2 -71.33(15)
O1 C3 C4 C5 -74.03(14)
C2 C3 C4 C5 49.11(16)
O2 C4 C5 C13 -61.47(15)
C3 C4 C5 C13 177.66(12)
O2 C4 C5 C6 65.68(14)
C3 C4 C5 C6 -55.19(15)
C4 C5 C6 O3 -60.91(13)
C13 C5 C6 O3 65.05(14)
C4 C5 C6 C7 -179.00(10)
C13 C5 C6 C7 -53.05(15)
C4 C5 C6 C1 58.77(13)
C13 C5 C6 C1 -175.27(12)
C12 C1 C6 O3 -53.75(15)
C2 C1 C6 O3 64.36(13)
C11 C1 C6 O3 -172.76(12)
C12 C1 C6 C7 64.84(15)
C2 C1 C6 C7 -177.06(11)
C11 C1 C6 C7 -54.18(15)
C12 C1 C6 C5 -173.83(12)
C2 C1 C6 C5 -55.72(13)
C11 C1 C6 C5 67.15(14)
O3 C6 C7 C8 12.4(2)
C5 C6 C7 C8 131.54(16)
C1 C6 C7 C8 -106.75(17)
C6 C7 C8 C9 179.00(14)
C7 C8 C9 O4 121.87(17)
C7 C8 C9 C10 -119.29(19)
C12A C1A C2A C3A 171.91(13)
C11A C1A C2A C3A -70.70(17)
C6A C1A C2A C3A 52.58(16)
C1A C2A C3A O1A 70.79(16)
C1A C2A C3A C4A -50.49(17)
O1A C3A C4A O2A 164.47(11)
C2A C3A C4A O2A -70.65(15)
O1A C3A C4A C5A -75.31(14)
C2A C3A C4A C5A 49.56(16)
O2A C4A C5A C13A -61.21(16)
C3A C4A C5A C13A 178.01(12)
O2A C4A C5A C6A 66.01(14)
C3A C4A C5A C6A -54.76(15)
C4A C5A C6A O3A -63.18(13)
C13A C5A C6A O3A 62.33(15)
C4A C5A C6A C7A 178.50(11)
C13A C5A C6A C7A -55.99(16)
C4A C5A C6A C1A 57.21(13)
C13A C5A C6A C1A -177.29(13)
C12A C1A C6A O3A -51.63(16)
C2A C1A C6A O3A 66.58(13)
C11A C1A C6A O3A -170.70(12)
C12A C1A C6A C7A 66.55(16)
C2A C1A C6A C7A -175.25(11)
C11A C1A C6A C7A -52.53(15)
C12A C1A C6A C5A -172.28(13)
C2A C1A C6A C5A -54.07(13)
C11A C1A C6A C5A 68.65(15)
O3A C6A C7A C8A 17.8(2)
C5A C6A C7A C8A 137.25(16)
C1A C6A C7A C8A -101.18(17)
C6A C7A C8A C9A 173.28(15)
C7A C8A C9A O4A 125.10(18)
C7A C8A C9A C10A -115.6(3)
